data_7249228
loop_
_publ_author_name
'Burlak, Pavel V.'
'Samsonenko, Denis G.'
'Kovalenko, Konstantin A.'
'Fedin, Vladimir P.'

_publ_section_title
;
 Structural polymorphism and luminescence properties of zinc(ii) and
 cobalt(ii) MOFs with rigid and flexible ligands
;
_journal_issue 36
_journal_name_full CrystEngComm
_journal_page_first 5039
_journal_page_last 5045
_journal_paper_doi 10.1039/D4CE00573B
_journal_volume 26
_journal_year 2024
_chemical_formula_sum 'C19 H19 N5 O6 Zn'
_chemical_formula_weight 478.76
_space_group_crystal_system orthorhombic
_space_group_IT_number 73
_space_group_name_Hall '-I 2b 2c'
_space_group_name_H-M_alt 'I b c a'
_atom_sites_solution_hydrogens geom
_atom_sites_solution_primary dual
_atom_sites_solution_secondary difmap
_audit_creation_method SHELXL-2019/3
_audit_update_record
;
2024-05-27 deposited with the CCDC.	2024-08-22 downloaded from the CCDC.
;
_cell_angle_alpha 90
_cell_angle_beta 90
_cell_angle_gamma 90
_cell_formula_units_Z 8
_cell_length_a 17.6280(6)
_cell_length_b 15.8038(8)
_cell_length_c 15.6293(14)
_cell_measurement_reflns_used 2571
_cell_measurement_temperature 140(2)
_cell_measurement_theta_max 27.22
_cell_measurement_theta_min 2.19
_cell_volume 4354.2(5)
_computing_cell_refinement 'CrysAlisPro 1.171.39.46 (Rigaku OD, 2018)'
_computing_data_collection 'CrysAlisPro 1.171.39.46 (Rigaku OD, 2018)'
_computing_data_reduction 'CrysAlisPro 1.171.39.46 (Rigaku OD, 2018)'
_computing_molecular_graphics 'ShelXle (H\"ubschle, 2011)'
_computing_publication_material 'CIFTAB (Sheldrick, 2015)'
_computing_structure_refinement 'SHELXL-2018 (Sheldrick, 2015)'
_computing_structure_solution 'SHELXT-2018 (Sheldrick, 2015)'
_diffrn_ambient_temperature 140(2)
_diffrn_detector 'CCD plate'
_diffrn_detector_area_resol_mean 10.6
_diffrn_detector_type AtlasS2
_diffrn_measured_fraction_theta_full 0.995
_diffrn_measured_fraction_theta_max 0.996
_diffrn_measurement_details
;
List of Runs (angles in degrees, time in seconds):

  # Type    Start    End  Width  t~exp~   \w     \q     \k     \f   Frames
#--------------------------------------------------------------------------
  1  \w     35.00  76.00   0.25   90.00    --  -16.22 178.00-120.00  164
  2  \w    -39.00  74.00   0.25   90.00    --  -16.22  77.00 -90.00  452
  3  \w    -99.00 -45.00   0.25   90.00    --  -16.22  19.00 -60.00  216
;
_diffrn_measurement_device 'four-circle diffractometer'
_diffrn_measurement_device_type 'New Xcalibur, AtlasS2'
_diffrn_measurement_method '\w scans'
_diffrn_radiation_monochromator graphite
_diffrn_radiation_probe x-ray
_diffrn_radiation_source 'fine-focus sealed tube'
_diffrn_radiation_type MoK\a
_diffrn_radiation_wavelength 0.71073
_diffrn_reflns_av_R_equivalents 0.0177
_diffrn_reflns_av_unetI/netI 0.0143
_diffrn_reflns_Laue_measured_fraction_full 0.995
_diffrn_reflns_Laue_measured_fraction_max 0.996
_diffrn_reflns_limit_h_max 21
_diffrn_reflns_limit_h_min -19
_diffrn_reflns_limit_k_max 19
_diffrn_reflns_limit_k_min -18
_diffrn_reflns_limit_l_max 13
_diffrn_reflns_limit_l_min -19
_diffrn_reflns_number 8300
_diffrn_reflns_point_group_measured_fraction_full 0.995
_diffrn_reflns_point_group_measured_fraction_max 0.996
_diffrn_reflns_theta_full 25.242
_diffrn_reflns_theta_max 25.673
_diffrn_reflns_theta_min 2.578
_diffrn_source 'sealed X-ray tube'
_diffrn_source_type 'Enhance (Mo) X-ray Source'
_exptl_absorpt_coefficient_mu 1.173
_exptl_absorpt_correction_T_max 1.00000
_exptl_absorpt_correction_T_min 0.66200
_exptl_absorpt_correction_type multi-scan
_exptl_absorpt_process_details
;
CrysAlisPro 1.171.39.46 (Rigaku Oxford Diffraction, 2018)
Empirical absorption correction using spherical harmonics,
implemented in SCALE3 ABSPACK scaling algorithm.
;
_exptl_crystal_colour colorless
_exptl_crystal_density_diffrn 1.461
_exptl_crystal_description stick
_exptl_crystal_F_000 1968
_exptl_crystal_size_max 0.75
_exptl_crystal_size_mid 0.17
_exptl_crystal_size_min 0.12
_refine_diff_density_max 0.520
_refine_diff_density_min -0.297
_refine_diff_density_rms 0.070
_refine_ls_extinction_method none
_refine_ls_goodness_of_fit_ref 1.098
_refine_ls_hydrogen_treatment constr
_refine_ls_matrix_type full
_refine_ls_number_parameters 184
_refine_ls_number_reflns 2061
_refine_ls_number_restraints 72
_refine_ls_restrained_S_all 1.113
_refine_ls_R_factor_all 0.0648
_refine_ls_R_factor_gt 0.0537
_refine_ls_shift/su_max 0.001
_refine_ls_shift/su_mean 0.000
_refine_ls_structure_factor_coef Fsqd
_refine_ls_weighting_details 'w=1/[\s^2^(Fo^2^)+(0.0848P)^2^+11.5789P] where P=(Fo^2^+2Fc^2^)/3'
_refine_ls_weighting_scheme calc
_refine_ls_wR_factor_gt 0.1650
_refine_ls_wR_factor_ref 0.1722
_reflns_Friedel_coverage 0.000
_reflns_number_gt 1674
_reflns_number_total 2061
_reflns_threshold_expression 'I > 2\s(I)'
_cod_data_source_file d4ce00573b2.cif
_cod_data_source_block bp395-1
_cod_depositor_comments 'Adding full bibliography for 7249228--7249230.cif.'
_cod_database_code 7249228
_shelx_shelxl_version_number 2019/3
_shelx_space_group_comment
;
The symmetry employed for this shelxl refinement is uniquely defined
by the following loop, which should always be used as a source of
symmetry information in preference to the above space-group names.
They are only intended as comments.
;
_shelx_estimated_absorpt_t_min 0.473
_shelx_estimated_absorpt_t_max 0.872

loop_
_space_group_symop_operation_xyz
'x, y, z'
'-x+1/2, -y, z+1/2'
'-x, y+1/2, -z+1/2'
'x+1/2, -y+1/2, -z'
'x+1/2, y+1/2, z+1/2'
'-x+1, -y+1/2, z+1'
'-x+1/2, y+1, -z+1'
'x+1, -y+1, -z+1/2'
'-x, -y, -z'
'x-1/2, y, -z-1/2'
'x, -y-1/2, z-1/2'
'-x-1/2, y-1/2, z'
'-x+1/2, -y+1/2, -z+1/2'
'x, y+1/2, -z'
'x+1/2, -y, z'
'-x, y, z+1/2'

loop_
_atom_site_label
_atom_site_type_symbol
_atom_site_fract_x
_atom_site_fract_y
_atom_site_fract_z
_atom_site_U_iso_or_equiv
_atom_site_adp_type
_atom_site_occupancy
_atom_site_site_symmetry_order
_atom_site_calc_flag
_atom_site_refinement_flags_posn
_atom_site_refinement_flags_adp
_atom_site_refinement_flags_occupancy
_atom_site_disorder_assembly
_atom_site_disorder_group
Zn1 Zn 0.500000 0.750000 0.53779(4) 0.0559(3) Uani 1 2 d S T P . .
O11 O 0.59422(16) 0.7266(2) 0.5986(2) 0.0629(8) Uani 1 1 d . . . . .
O12 O 0.5842(2) 0.8515(2) 0.6574(3) 0.1012(14) Uani 1 1 d . . . . .
C11 C 0.6164(2) 0.7847(3) 0.6480(3) 0.0579(10) Uani 1 1 d . . . . .
C12 C 0.6868(2) 0.7664(2) 0.6991(3) 0.0514(9) Uani 1 1 d . . . . .
C13 C 0.7368(2) 0.7020(3) 0.6791(3) 0.0570(10) Uani 1 1 d . U . . .
C14 C 0.7988(2) 0.6858(3) 0.7292(3) 0.0586(10) Uani 1 1 d . . . . .
H14 H 0.832271 0.641048 0.714241 0.070 Uiso 1 1 calc R U . . .
N1 N 0.7357(4) 0.6554(6) 0.6009(6) 0.0732(18) Uani 0.5 1 d . U P A -1
O13 O 0.7372(4) 0.6939(6) 0.5312(4) 0.085(2) Uani 0.5 1 d . U P A -1
O14 O 0.7353(4) 0.5787(5) 0.6008(6) 0.103(2) Uani 0.5 1 d . U P A -1
N11 N 0.49873(19) 0.6472(3) 0.4623(2) 0.0610(10) Uani 1 1 d . . . . .
N12 N 0.4696(3) 0.5427(2) 0.3775(3) 0.0708(10) Uani 1 1 d D . . . .
C1 C 0.3622(3) 0.6332(5) 0.4277(4) 0.101(2) Uani 1 1 d . . . . .
H1A H 0.331920 0.583359 0.442759 0.151 Uiso 1 1 calc R U . . .
H1B H 0.345223 0.655484 0.372471 0.151 Uiso 1 1 calc R U . . .
H1C H 0.355934 0.676676 0.471865 0.151 Uiso 1 1 calc R U . . .
C2 C 0.4437(3) 0.6089(3) 0.4219(3) 0.0642(11) Uani 1 1 d . . . . .
C3 C 0.5641(3) 0.6016(3) 0.4433(4) 0.0776(14) Uani 1 1 d . . . . .
H3 H 0.613590 0.614128 0.463770 0.093 Uiso 1 1 calc R U . . .
C4 C 0.5461(4) 0.5373(3) 0.3915(4) 0.0863(16) Uani 1 1 d . . . . .
H4 H 0.579743 0.496032 0.368853 0.104 Uiso 1 1 calc R U . . .
C5 C 0.4295(8) 0.4760(8) 0.3265(9) 0.063(3) Uani 0.383(11) 1 d D U P B 1
H5A H 0.468341 0.435011 0.307031 0.076 Uiso 0.383(11) 1 calc R U P B 1
H5B H 0.395509 0.445221 0.366188 0.076 Uiso 0.383(11) 1 calc R U P B 1
C6 C 0.3834(9) 0.500000 0.250000 0.061(3) Uani 0.383(11) 2 d DS TU P B 1
H6A H 0.350219 0.548187 0.265487 0.073 Uiso 0.192(6) 1 calc R U P B 1
H6B H 0.350217 0.451814 0.234512 0.073 Uiso 0.192(6) 1 calc R U P B 1
C5' C 0.4424(12) 0.4960(10) 0.3017(8) 0.067(3) Uani 0.308(6) 1 d D U P B -2
H5'A H 0.392708 0.469615 0.314171 0.080 Uiso 0.308(6) 1 calc R U P B -2
H5'B H 0.478785 0.450465 0.287015 0.080 Uiso 0.308(6) 1 calc R U P B -2
C6' C 0.4349(8) 0.5553(9) 0.2286(8) 0.061(3) Uani 0.308(6) 1 d D U P B -2
H6'A H 0.485185 0.579746 0.214953 0.073 Uiso 0.308(6) 1 calc R U P B -2
H6'B H 0.400569 0.602215 0.244672 0.073 Uiso 0.308(6) 1 calc R U P B -2
C7' C 0.4043(7) 0.5113(10) 0.1515(9) 0.058(3) Uani 0.308(6) 1 d D U P B -2
H7'1 H 0.389542 0.552442 0.106711 0.070 Uiso 0.308(6) 1 calc R U P B -2
H7'2 H 0.359683 0.476126 0.166343 0.070 Uiso 0.308(6) 1 calc R U P B -2

loop_
_atom_site_aniso_label
_atom_site_aniso_U_11
_atom_site_aniso_U_22
_atom_site_aniso_U_33
_atom_site_aniso_U_23
_atom_site_aniso_U_13
_atom_site_aniso_U_12
Zn1 0.0364(4) 0.0690(5) 0.0624(5) 0.000 0.000 0.0069(3)
O11 0.0381(14) 0.0739(18) 0.0769(19) -0.0020(16) -0.0084(14) 0.0069(13)
O12 0.102(3) 0.079(2) 0.122(3) -0.019(2) -0.051(2) 0.043(2)
C11 0.045(2) 0.060(2) 0.068(3) 0.006(2) -0.0037(19) 0.009(2)
C12 0.045(2) 0.048(2) 0.061(2) 0.0097(17) -0.0035(17) 0.0048(16)
C13 0.051(2) 0.059(2) 0.061(2) -0.0011(19) -0.0008(18) 0.0072(18)
C14 0.049(2) 0.056(2) 0.071(3) -0.0004(19) -0.0035(19) 0.0129(18)
N1 0.043(3) 0.081(4) 0.096(4) -0.013(4) -0.013(3) 0.002(3)
O13 0.053(4) 0.128(6) 0.074(4) -0.016(4) 0.001(3) -0.004(4)
O14 0.078(4) 0.083(4) 0.149(6) -0.033(5) -0.025(4) 0.004(4)
N11 0.048(2) 0.071(2) 0.065(2) -0.0018(18) 0.0054(16) 0.0022(16)
N12 0.085(3) 0.063(2) 0.064(2) 0.0060(19) -0.012(2) 0.002(2)
C1 0.060(3) 0.149(6) 0.093(4) -0.030(4) -0.023(3) 0.003(3)
C2 0.059(2) 0.077(3) 0.057(2) 0.005(2) -0.005(2) -0.001(2)
C3 0.059(3) 0.078(3) 0.096(4) -0.008(3) 0.006(3) 0.012(2)
C4 0.088(4) 0.072(3) 0.098(4) -0.006(3) -0.015(3) 0.023(3)
C5 0.066(6) 0.080(6) 0.044(6) -0.012(5) 0.001(5) 0.009(5)
C6 0.059(6) 0.068(6) 0.056(6) -0.010(5) 0.000 0.000
C5' 0.065(6) 0.077(6) 0.058(7) -0.009(6) 0.001(5) 0.007(5)
C6' 0.061(5) 0.063(6) 0.059(6) -0.013(4) -0.002(4) 0.005(4)
C7' 0.052(6) 0.065(6) 0.058(7) -0.008(5) -0.013(5) 0.010(5)

loop_
_atom_type_symbol
_atom_type_description
_atom_type_scat_dispersion_real
_atom_type_scat_dispersion_imag
_atom_type_scat_source
C C 0.0033 0.0016 'International Tables Vol C Tables 4.2.6.8 and 6.1.1.4'
H H 0.0000 0.0000 'International Tables Vol C Tables 4.2.6.8 and 6.1.1.4'
N N 0.0061 0.0033 'International Tables Vol C Tables 4.2.6.8 and 6.1.1.4'
O O 0.0106 0.0060 'International Tables Vol C Tables 4.2.6.8 and 6.1.1.4'
Zn Zn 0.2839 1.4301 'International Tables Vol C Tables 4.2.6.8 and 6.1.1.4'

loop_
_geom_angle_atom_site_label_1
_geom_angle_atom_site_label_2
_geom_angle_atom_site_label_3
_geom_angle
_geom_angle_site_symmetry_1
_geom_angle_site_symmetry_3
_geom_angle_publ_flag
O11 Zn1 O11 121.66(19) . 6_564 yes
O11 Zn1 N11 98.20(14) . . yes
O11 Zn1 N11 98.20(14) 6_564 6_564 ?
O11 Zn1 N11 115.48(14) . 6_564 yes
O11 Zn1 N11 115.48(14) 6_564 . ?
N11 Zn1 N11 108.0(2) 6_564 . yes
C11 O11 Zn1 115.2(3) . . ?
O11 C11 C12 116.2(4) . . ?
O12 C11 O11 124.3(4) . . ?
O12 C11 C12 119.5(4) . . ?
C13 C12 C11 123.2(4) . . ?
C14 C12 C11 118.7(4) 13_666 . ?
C14 C12 C13 118.2(4) 13_666 . ?
C12 C13 N1 124.4(5) . . ?
C14 C13 C12 121.1(4) . . ?
C14 C13 N1 113.8(4) . . ?
C12 C14 H14 119.6 13_666 . ?
C13 C14 C12 120.7(4) . 13_666 ?
C13 C14 H14 119.6 . . ?
O13 N1 C13 119.8(8) . . ?
O14 N1 C13 121.1(9) . . ?
O14 N1 O13 119.1(10) . . ?
C2 N11 Zn1 131.9(3) . . ?
C2 N11 C3 105.8(4) . . ?
C3 N11 Zn1 122.4(3) . . ?
C2 N12 C4 107.6(4) . . ?
C2 N12 C5 131.7(7) . . ?
C2 N12 C5' 134.2(9) . . ?
C4 N12 C5 120.4(7) . . ?
C4 N12 C5' 114.6(9) . . ?
H1A C1 H1B 109.5 . . ?
H1A C1 H1C 109.5 . . ?
H1B C1 H1C 109.5 . . ?
C2 C1 H1A 109.5 . . ?
C2 C1 H1B 109.5 . . ?
C2 C1 H1C 109.5 . . ?
N11 C2 N12 111.1(4) . . ?
N11 C2 C1 124.5(5) . . ?
N12 C2 C1 124.3(5) . . ?
N11 C3 H3 125.5 . . ?
C4 C3 N11 109.0(5) . . ?
C4 C3 H3 125.5 . . ?
N12 C4 H4 126.8 . . ?
C3 C4 N12 106.5(5) . . ?
C3 C4 H4 126.8 . . ?
N12 C5 H5A 107.3 . . ?
N12 C5 H5B 107.3 . . ?
H5A C5 H5B 106.9 . . ?
C6 C5 N12 120.2(10) . . ?
C6 C5 H5A 107.3 . . ?
C6 C5 H5B 107.3 . . ?
C5 C6 C5 114.1(16) . 8_455 ?
C5 C6 H6A 108.7 . . ?
C5 C6 H6A 108.7 8_455 . ?
C5 C6 H6B 108.7 . . ?
C5 C6 H6B 108.7 8_455 . ?
H6A C6 H6B 107.6 . . ?
N12 C5' H5'A 109.8 . . ?
N12 C5' H5'B 109.8 . . ?
N12 C5' C6' 109.3(12) . . ?
H5'A C5' H5'B 108.3 . . ?
C6' C5' H5'A 109.8 . . ?
C6' C5' H5'B 109.8 . . ?
C5' C6' H6'A 109.4 . . ?
C5' C6' H6'B 109.4 . . ?
C5' C6' C7' 111.1(12) . . ?
H6'A C6' H6'B 108.0 . . ?
C7' C6' H6'A 109.4 . . ?
C7' C6' H6'B 109.4 . . ?
N12 C7' H7'1 111.1 8_455 . ?
N12 C7' H7'2 111.1 8_455 . ?
C6' C7' H7'1 111.1 . . ?
C6' C7' H7'2 111.1 . . ?
H7'1 C7' H7'2 109.1 . . ?

loop_
_geom_bond_atom_site_label_1
_geom_bond_atom_site_label_2
_geom_bond_distance
_geom_bond_site_symmetry_2
_geom_bond_publ_flag
Zn1 O11 1.949(3) . yes
Zn1 O11 1.949(3) 6_564 ?
Zn1 N11 2.008(4) . yes
Zn1 N11 2.008(4) 6_564 ?
O11 C11 1.262(5) . ?
O12 C11 1.208(5) . ?
C11 C12 1.503(6) . ?
C12 C13 1.382(6) . ?
C12 C14 1.375(6) 13_666 ?
C13 C14 1.369(6) . ?
C13 N1 1.427(9) . ?
C14 H14 0.9500 . ?
N1 O13 1.247(10) . ?
N1 O14 1.212(11) . ?
N11 C2 1.307(6) . ?
N11 C3 1.392(6) . ?
N12 C2 1.336(6) . ?
N12 C4 1.368(8) . ?
N12 C5 1.500(9) . ?
N12 C5' 1.477(10) . ?
C1 H1A 0.9800 . ?
C1 H1B 0.9800 . ?
C1 H1C 0.9800 . ?
C1 C2 1.489(7) . ?
C3 H3 0.9500 . ?
C3 C4 1.338(8) . ?
C4 H4 0.9500 . ?
C5 H5A 0.9900 . ?
C5 H5B 0.9900 . ?
C5 C6 1.495(12) . ?
C6 H6A 0.9900 . ?
C6 H6B 0.9900 . ?
C5' H5'A 0.9900 . ?
C5' H5'B 0.9900 . ?
C5' C6' 1.483(12) . ?
C6' H6'A 0.9900 . ?
C6' H6'B 0.9900 . ?
C6' C7' 1.492(12) . ?
C7' H7'1 0.9900 . ?
C7' H7'2 0.9900 . ?
